data_2106494
loop_
_publ_author_name
'Cousson, A.'
'Pages, M.'
'Chevalier, R.'

_publ_section_title
;
 The crystal structure of Li3 Th F7
;
_journal_name_full 'Acta Crystallographica B (24,1968-38,1982)'
_journal_page_first 1776
_journal_page_last 1778
_journal_volume 34
_journal_year 1978
_chemical_formula_sum 'F7 Li3 Th'
_chemical_name_systematic 'Li3 Th F7'
_space_group_IT_number 130
_symmetry_space_group_name_Hall '-P 4a 2ac'
_symmetry_space_group_name_H-M 'P 4/n c c :2'
_cell_angle_alpha 90
_cell_angle_beta 90
_cell_angle_gamma 90
_cell_formula_units_Z 4
_cell_length_a 6.206
_cell_length_b 6.206
_cell_length_c 12.94
_cell_volume 498.377
_citation_journal_id_ASTM ACBCAR
_cod_data_source_file Cousson_ACBCAR_1978_1101.cif
_cod_data_source_block F7Li3Th1
_cod_original_cell_volume 498.3768
_cod_original_formula_sum 'F7 Li3 Th1'
_cod_database_code 2106494

loop_
_symmetry_equiv_pos_as_xyz
x,y,z
-y+1/2,x,z
-x+1/2,-y+1/2,z
y,-x+1/2,z
x+1/2,-y,-z+1/2
y+1/2,x+1/2,-z+1/2
-x,y+1/2,-z+1/2
-y,-x,-z+1/2
-x,-y,-z
y-1/2,-x,-z
x-1/2,y-1/2,-z
-y,x-1/2,-z
-x-1/2,y,z-1/2
-y-1/2,-x-1/2,z-1/2
x,-y-1/2,z-1/2
y,x,z-1/2

loop_
_atom_site_label
_atom_site_type_symbol
_atom_site_fract_x
_atom_site_fract_y
_atom_site_fract_z
_atom_site_occupancy
_atom_site_U_iso_or_equiv
Li2 Li+1 0.634 -0.634 0.75 1 0.0
F1 F-1 0.25 0.25 0.3732 1 0.0
Li1 Li+1 0.25 0.75 0 1 0.0
F3 F-1 0.0623 -0.0623 0.75 1 0.0
F2 F-1 0.161 -0.0366 0.0775 1 0.0
Th1 Th+4 0.25 0.25 0.189 1 0.0
